data_4082049
loop_
_publ_author_name
'Gallegos, Carlos'
'Tabernero, Vanessa'
'Garc\?\'ia-Valle, Francisco M.'
'Mosquera, Marta E. G.'
'Cuenca, Tom\'as'
'Cano, Jes\'us'

_publ_section_title
;
 Synthesis and Structure of Homo- and Heterometallic Lithium--Magnesium
 Complexes and Their Reactivity in the ROP ofrac-Lactide
;
_journal_issue 21
_journal_name_full Organometallics
_journal_page_first 6624
_journal_paper_doi 10.1021/om400940f
_journal_volume 32
_journal_year 2013
_chemical_formula_moiety 'C96 H66 Li2 Mg2 N12 O6.3C6 H6'
_chemical_formula_sum 'C114 H84 Li2 Mg2 N12 O6'
_chemical_formula_weight 1780.43
_chemical_name_systematic
;
 ?
;
_space_group_IT_number 2
_symmetry_cell_setting triclinic
_symmetry_Int_Tables_number 2
_symmetry_space_group_name_Hall '-P 1'
_symmetry_space_group_name_H-M 'P -1'
_atom_sites_solution_hydrogens geom
_atom_sites_solution_primary direct
_atom_sites_solution_secondary difmap
_audit_creation_method SHELXL-97
_cell_angle_alpha 115.283(4)
_cell_angle_beta 91.199(7)
_cell_angle_gamma 111.280(5)
_cell_formula_units_Z 1
_cell_length_a 12.5320(8)
_cell_length_b 14.1422(8)
_cell_length_c 15.7838(10)
_cell_measurement_reflns_used 95
_cell_measurement_temperature 200(2)
_cell_measurement_theta_max 21.034
_cell_measurement_theta_min 3.087
_cell_volume 2305.0(3)
_computing_cell_refinement 'Dirax/lsq (Duisenberg & Schreurs, 1989-2000)'
_computing_data_collection 'Collect (Bruker AXS BV, 1997-2004)'
_computing_data_reduction 'EvalCCD (Duisenberg & Schreurs 1990-2000)'
_computing_molecular_graphics 'Ortep-3 for Windows (Farrugia, 1997)'
_computing_publication_material 'WinGX publication routines (Farrugia, 1999)'
_computing_structure_refinement 'SHELXL-97 (Sheldrick, 1997)'
_computing_structure_solution 'SHELXS-86 (Sheldrick, 1986)'
_diffrn_ambient_temperature 200(2)
_diffrn_measured_fraction_theta_full 0.981
_diffrn_measured_fraction_theta_max 0.981
_diffrn_radiation_monochromator graphite
_diffrn_radiation_source 'fine-focus sealed tube'
_diffrn_radiation_type MoK\a
_diffrn_radiation_wavelength 0.71073
_diffrn_reflns_av_R_equivalents 0.0587
_diffrn_reflns_av_sigmaI/netI 0.0894
_diffrn_reflns_limit_h_max 15
_diffrn_reflns_limit_h_min -16
_diffrn_reflns_limit_k_max 18
_diffrn_reflns_limit_k_min -18
_diffrn_reflns_limit_l_max 20
_diffrn_reflns_limit_l_min -20
_diffrn_reflns_number 40583
_diffrn_reflns_theta_full 27.50
_diffrn_reflns_theta_max 27.50
_diffrn_reflns_theta_min 3.09
_exptl_absorpt_coefficient_mu 0.092
_exptl_absorpt_correction_T_max 1.273
_exptl_absorpt_correction_T_min 0.865
_exptl_absorpt_correction_type multi-scan
_exptl_absorpt_process_details
;
 R.H. Blessing, Acta Cryst. (1995), A51, 33-38
;
_exptl_crystal_colour red
_exptl_crystal_density_diffrn 1.283
_exptl_crystal_density_method 'not measured'
_exptl_crystal_description prism
_exptl_crystal_F_000 930
_exptl_crystal_size_max 0.43
_exptl_crystal_size_mid 0.43
_exptl_crystal_size_min 0.344
_refine_diff_density_max 0.568
_refine_diff_density_min -0.963
_refine_diff_density_rms 0.085
_refine_ls_extinction_method none
_refine_ls_goodness_of_fit_ref 1.070
_refine_ls_hydrogen_treatment constr
_refine_ls_matrix_type full
_refine_ls_number_parameters 613
_refine_ls_number_reflns 10405
_refine_ls_number_restraints 0
_refine_ls_restrained_S_all 1.070
_refine_ls_R_factor_all 0.1528
_refine_ls_R_factor_gt 0.0699
_refine_ls_shift/su_max 0.000
_refine_ls_shift/su_mean 0.000
_refine_ls_structure_factor_coef Fsqd
_refine_ls_weighting_details 'calc w=1/[\s^2^(Fo^2^)+(0.1025P)^2^+3.0624P] where P=(Fo^2^+2Fc^2^)/3'
_refine_ls_weighting_scheme calc
_refine_ls_wR_factor_gt 0.1801
_refine_ls_wR_factor_ref 0.2548
_reflns_number_gt 5538
_reflns_number_total 10405
_reflns_threshold_expression >2sigma(I)
_cod_data_source_file om400940f_si_002.cif
_cod_data_source_block 3.3C6D6
_cod_original_cell_volume 2305.0(2)
_cod_database_code 4082049

loop_
_symmetry_equiv_pos_as_xyz
'x, y, z'
'-x, -y, -z'

loop_
_atom_site_label
_atom_site_type_symbol
_atom_site_fract_x
_atom_site_fract_y
_atom_site_fract_z
_atom_site_U_iso_or_equiv
_atom_site_adp_type
_atom_site_occupancy
_atom_site_symmetry_multiplicity
_atom_site_calc_flag
_atom_site_refinement_flags
Mg1 Mg 0.39448(9) 0.54267(10) 1.01713(7) 0.0285(3) Uani 1 1 d .
Li1 Li 0.4763(5) 0.4766(5) 0.8393(4) 0.0354(13) Uani 1 1 d .
N1 N 0.1235(2) 0.3750(2) 0.95754(19) 0.0296(6) Uani 1 1 d .
N3 N 0.3813(2) 0.7049(2) 1.04360(19) 0.0314(6) Uani 1 1 d .
N2 N 0.2136(2) 0.4487(2) 1.02441(18) 0.0289(6) Uani 1 1 d .
N4 N 0.4291(2) 0.8051(2) 1.11560(19) 0.0313(6) Uani 1 1 d .
N5 N 0.5489(2) 0.6286(3) 0.82809(19) 0.0327(7) Uani 1 1 d .
N6 N 0.5197(3) 0.6513(3) 0.7642(2) 0.0410(8) Uani 1 1 d .
O1 O 0.32619(18) 0.4560(2) 0.87539(15) 0.0310(5) Uani 1 1 d .
O2 O 0.47236(19) 0.6351(2) 1.15774(15) 0.0323(5) Uani 1 1 d .
O3 O 0.44459(18) 0.41957(19) 1.02784(15) 0.0291(5) Uani 1 1 d .
C1 C 0.2193(3) 0.3943(3) 0.8250(2) 0.0301(7) Uani 1 1 d .
C2 C 0.1215(3) 0.3558(3) 0.8642(2) 0.0295(7) Uani 1 1 d .
C3 C 0.0060(3) 0.2865(3) 0.8034(2) 0.0298(7) Uani 1 1 d .
C4 C -0.0101(3) 0.2588(3) 0.7055(2) 0.0348(8) Uani 1 1 d .
C5 C 0.0902(3) 0.2978(3) 0.6686(2) 0.0378(9) Uani 1 1 d .
H5 H 0.0807 0.2792 0.6027 0.045 Uiso 1 1 calc R
C6 C 0.1987(3) 0.3608(3) 0.7250(2) 0.0344(8) Uani 1 1 d .
H6 H 0.2635 0.3835 0.6971 0.041 Uiso 1 1 calc R
C7 C -0.0935(3) 0.2448(3) 0.8397(3) 0.0351(8) Uani 1 1 d .
H7 H -0.0849 0.2635 0.9056 0.042 Uiso 1 1 calc R
C8 C -0.2019(3) 0.1776(3) 0.7800(3) 0.0415(9) Uani 1 1 d .
H8 H -0.2675 0.1489 0.8049 0.050 Uiso 1 1 calc R
C9 C -0.2175(3) 0.1507(4) 0.6837(3) 0.0456(10) Uani 1 1 d .
H9 H -0.2933 0.1043 0.6434 0.055 Uiso 1 1 calc R
C10 C -0.1235(3) 0.1912(4) 0.6471(3) 0.0438(10) Uani 1 1 d .
H10 H -0.1347 0.1736 0.5815 0.053 Uiso 1 1 calc R
C11 C 0.1949(3) 0.4472(3) 1.1133(2) 0.0307(8) Uani 1 1 d .
C12 C 0.1511(3) 0.3443(3) 1.1170(3) 0.0376(9) Uani 1 1 d .
H12 H 0.1298 0.2741 1.0600 0.045 Uiso 1 1 calc R
C13 C 0.1380(3) 0.3432(4) 1.2036(3) 0.0479(10) Uani 1 1 d .
H13 H 0.1111 0.2730 1.2067 0.057 Uiso 1 1 calc R
C14 C 0.1646(4) 0.4453(4) 1.2852(3) 0.0532(12) Uani 1 1 d .
H14 H 0.1538 0.4450 1.3445 0.064 Uiso 1 1 calc R
C15 C 0.2066(4) 0.5474(4) 1.2818(3) 0.0516(11) Uani 1 1 d .
H15 H 0.2247 0.6170 1.3387 0.062 Uiso 1 1 calc R
C16 C 0.2230(3) 0.5501(3) 1.1960(2) 0.0395(9) Uani 1 1 d .
H16 H 0.2529 0.6210 1.1938 0.047 Uiso 1 1 calc R
C20 C 0.5025(3) 0.7415(3) 1.2208(2) 0.0282(7) Uani 1 1 d .
C21 C 0.5559(3) 0.7781(3) 1.3167(3) 0.0424(9) Uani 1 1 d .
H21 H 0.5693 0.7244 1.3316 0.051 Uiso 1 1 calc R
C22 C 0.5879(4) 0.8871(4) 1.3871(3) 0.0482(10) Uani 1 1 d .
H22 H 0.6214 0.9070 1.4501 0.058 Uiso 1 1 calc R
C23 C 0.5728(3) 0.9725(3) 1.3695(3) 0.0365(8) Uani 1 1 d .
C24 C 0.5229(3) 0.9407(3) 1.2756(2) 0.0317(8) Uani 1 1 d .
C25 C 0.4853(3) 0.8237(3) 1.2011(2) 0.0283(7) Uani 1 1 d .
C26 C 0.6085(4) 1.0865(4) 1.4422(3) 0.0497(11) Uani 1 1 d .
H26 H 0.6424 1.1072 1.5054 0.060 Uiso 1 1 calc R
C27 C 0.5950(4) 1.1675(4) 1.4230(3) 0.0504(11) Uani 1 1 d .
H27 H 0.6203 1.2443 1.4722 0.060 Uiso 1 1 calc R
C28 C 0.5439(4) 1.1366(3) 1.3308(3) 0.0502(10) Uani 1 1 d .
H28 H 0.5333 1.1925 1.3175 0.060 Uiso 1 1 calc R
C29 C 0.5085(3) 1.0260(3) 1.2587(3) 0.0398(9) Uani 1 1 d .
H29 H 0.4736 1.0067 1.1962 0.048 Uiso 1 1 calc R
C30 C 0.3219(3) 0.7125(3) 0.9680(2) 0.0365(8) Uani 1 1 d .
C31 C 0.2058(3) 0.6358(4) 0.9271(3) 0.0456(10) Uani 1 1 d .
H31 H 0.1690 0.5798 0.9474 0.055 Uiso 1 1 calc R
C32 C 0.1442(4) 0.6407(4) 0.8573(3) 0.0594(13) Uani 1 1 d .
H32 H 0.0643 0.5892 0.8300 0.071 Uiso 1 1 calc R
C33 C 0.1990(5) 0.7204(5) 0.8277(3) 0.0691(15) Uani 1 1 d .
H33 H 0.1569 0.7231 0.7787 0.083 Uiso 1 1 calc R
C34 C 0.3143(5) 0.7970(5) 0.8674(4) 0.0667(14) Uani 1 1 d .
H34 H 0.3506 0.8523 0.8462 0.080 Uiso 1 1 calc R
C35 C 0.3782(4) 0.7932(4) 0.9394(3) 0.0496(10) Uani 1 1 d .
H35 H 0.4579 0.8450 0.9673 0.060 Uiso 1 1 calc R
C40 C 0.6237(3) 0.6865(3) 0.9879(2) 0.0276(7) Uani 1 1 d .
C41 C 0.7008(3) 0.7666(3) 1.0778(2) 0.0344(8) Uani 1 1 d .
H41 H 0.7014 0.7453 1.1272 0.041 Uiso 1 1 calc R
C42 C 0.7735(3) 0.8734(3) 1.0941(3) 0.0400(9) Uani 1 1 d .
H42 H 0.8250 0.9252 1.1548 0.048 Uiso 1 1 calc R
C43 C 0.7748(3) 0.9097(3) 1.0229(3) 0.0385(9) Uani 1 1 d .
C44 C 0.6961(3) 0.8341(3) 0.9325(3) 0.0354(8) Uani 1 1 d .
C45 C 0.6211(3) 0.7205(3) 0.9165(2) 0.0303(7) Uani 1 1 d .
C46 C 0.7018(4) 0.8750(4) 0.8646(3) 0.0506(11) Uani 1 1 d .
H46 H 0.6501 0.8271 0.8036 0.061 Uiso 1 1 calc R
C47 C 0.7811(4) 0.9833(4) 0.8854(4) 0.0645(13) Uani 1 1 d .
H47 H 0.7838 1.0085 0.8382 0.077 Uiso 1 1 calc R
C48 C 0.8569(4) 1.0561(4) 0.9733(4) 0.0643(14) Uani 1 1 d .
H48 H 0.9109 1.1307 0.9865 0.077 Uiso 1 1 calc R
C49 C 0.8540(4) 1.0207(3) 1.0405(3) 0.0552(12) Uani 1 1 d .
H49 H 0.9061 1.0714 1.1011 0.066 Uiso 1 1 calc R
C50 C 0.4611(3) 0.5526(3) 0.6748(2) 0.0387(9) Uani 1 1 d .
C51 C 0.3675(4) 0.5471(4) 0.6224(3) 0.0501(11) Uani 1 1 d .
H51 H 0.3412 0.6069 0.6478 0.060 Uiso 1 1 calc R
C52 C 0.3123(4) 0.4548(4) 0.5330(3) 0.0594(12) Uani 1 1 d .
H52 H 0.2470 0.4506 0.4976 0.071 Uiso 1 1 calc R
C53 C 0.3510(5) 0.3691(5) 0.4949(3) 0.0659(14) Uani 1 1 d .
H53 H 0.3128 0.3059 0.4332 0.079 Uiso 1 1 calc R
C54 C 0.4457(4) 0.3750(5) 0.5465(3) 0.0632(13) Uani 1 1 d .
H54 H 0.4731 0.3162 0.5201 0.076 Uiso 1 1 calc R
C55 C 0.5006(4) 0.4668(4) 0.6367(3) 0.0487(11) Uani 1 1 d .
H55 H 0.5655 0.4707 0.6723 0.058 Uiso 1 1 calc R
C1D C 0.8856(5) 0.1084(6) 0.3530(4) 0.0815(17) Uani 1 1 d .
H1D H 0.8188 0.1256 0.3562 0.098 Uiso 1 1 calc R
C2D C 0.8872(7) 0.0288(6) 0.3770(5) 0.099(2) Uani 1 1 d .
H2D H 0.8217 -0.0109 0.3962 0.119 Uiso 1 1 calc R
C3D C 0.9833(10) 0.0053(7) 0.3735(7) 0.140(4) Uani 1 1 d .
H3D H 0.9863 -0.0490 0.3927 0.168 Uiso 1 1 calc R
C4D C 1.0760(8) 0.0593(9) 0.3424(7) 0.139(4) Uani 1 1 d .
H4D H 1.1422 0.0412 0.3386 0.166 Uiso 1 1 calc R
C5D C 1.0730(5) 0.1390(6) 0.3170(5) 0.0904(19) Uani 1 1 d .
H5D H 1.1364 0.1762 0.2945 0.108 Uiso 1 1 calc R
C6D C 0.9774(5) 0.1647(5) 0.3244(4) 0.0691(14) Uani 1 1 d .
H6D H 0.9754 0.2224 0.3093 0.083 Uiso 1 1 calc R
C7D C 0.9468(5) 0.4993(5) 0.4232(3) 0.0647(13) Uani 1 1 d .
H7D H 0.9101 0.4988 0.3696 0.078 Uiso 1 1 calc R
C8D C 1.0474(5) 0.5915(5) 0.4819(3) 0.0638(13) Uani 1 1 d .
H8D H 1.0801 0.6551 0.4695 0.077 Uiso 1 1 calc R
C9D C 0.8992(4) 0.4086(5) 0.4412(3) 0.0622(13) Uani 1 1 d .
H9D H 0.8289 0.3452 0.4006 0.075 Uiso 1 1 calc R

loop_
_atom_site_aniso_label
_atom_site_aniso_U_11
_atom_site_aniso_U_22
_atom_site_aniso_U_33
_atom_site_aniso_U_23
_atom_site_aniso_U_13
_atom_site_aniso_U_12
Mg1 0.0211(5) 0.0322(6) 0.0218(5) 0.0103(5) 0.0041(4) 0.0030(4)
Li1 0.031(3) 0.036(3) 0.027(3) 0.012(3) 0.008(2) 0.004(3)
N1 0.0229(14) 0.0342(15) 0.0247(14) 0.0115(12) 0.0036(11) 0.0073(12)
N3 0.0268(14) 0.0330(16) 0.0246(14) 0.0094(13) 0.0078(11) 0.0070(12)
N2 0.0236(14) 0.0368(16) 0.0221(13) 0.0131(12) 0.0041(11) 0.0088(12)
N4 0.0261(14) 0.0328(16) 0.0281(15) 0.0119(13) 0.0075(12) 0.0076(12)
N5 0.0231(14) 0.0413(17) 0.0257(14) 0.0161(13) 0.0075(11) 0.0042(12)
N6 0.0357(17) 0.0472(19) 0.0333(16) 0.0225(15) 0.0051(13) 0.0056(14)
O1 0.0192(11) 0.0395(14) 0.0244(11) 0.0135(10) 0.0033(9) 0.0035(10)
O2 0.0279(12) 0.0349(13) 0.0236(11) 0.0094(10) 0.0063(9) 0.0073(10)
O3 0.0215(11) 0.0317(13) 0.0245(11) 0.0124(10) 0.0052(9) 0.0020(10)
C1 0.0228(16) 0.0352(19) 0.0239(16) 0.0114(15) 0.0053(13) 0.0060(14)
C2 0.0235(16) 0.0370(19) 0.0210(16) 0.0116(14) 0.0046(13) 0.0074(14)
C3 0.0250(16) 0.0293(17) 0.0252(16) 0.0092(14) 0.0054(13) 0.0050(14)
C4 0.0274(17) 0.039(2) 0.0289(17) 0.0144(16) 0.0025(14) 0.0054(15)
C5 0.0328(19) 0.046(2) 0.0226(17) 0.0145(16) 0.0021(14) 0.0059(16)
C6 0.0263(17) 0.042(2) 0.0259(17) 0.0163(16) 0.0066(13) 0.0040(15)
C7 0.0271(17) 0.039(2) 0.0290(18) 0.0123(16) 0.0069(14) 0.0070(15)
C8 0.0222(17) 0.045(2) 0.047(2) 0.0187(19) 0.0059(15) 0.0065(16)
C9 0.0262(18) 0.049(2) 0.041(2) 0.0165(19) -0.0046(16) 0.0011(17)
C10 0.0301(19) 0.053(2) 0.0315(19) 0.0176(18) -0.0048(15) 0.0025(17)
C11 0.0208(16) 0.042(2) 0.0227(16) 0.0139(15) 0.0060(13) 0.0077(14)
C12 0.0270(18) 0.048(2) 0.0331(19) 0.0184(17) 0.0088(14) 0.0102(16)
C13 0.042(2) 0.067(3) 0.046(2) 0.035(2) 0.0185(18) 0.022(2)
C14 0.044(2) 0.092(4) 0.034(2) 0.037(2) 0.0181(18) 0.029(2)
C15 0.045(2) 0.068(3) 0.0269(19) 0.013(2) 0.0110(17) 0.018(2)
C16 0.0307(18) 0.046(2) 0.0295(18) 0.0115(17) 0.0074(15) 0.0105(16)
C20 0.0250(16) 0.0317(18) 0.0257(16) 0.0136(14) 0.0062(13) 0.0092(14)
C21 0.048(2) 0.042(2) 0.0301(19) 0.0139(17) 0.0006(16) 0.0152(18)
C22 0.051(2) 0.050(2) 0.0268(19) 0.0069(18) -0.0021(17) 0.017(2)
C23 0.0312(18) 0.0346(19) 0.0325(19) 0.0080(16) 0.0042(14) 0.0115(15)
C24 0.0219(16) 0.0353(19) 0.0324(18) 0.0133(15) 0.0065(13) 0.0090(14)
C25 0.0226(16) 0.0323(18) 0.0242(16) 0.0115(14) 0.0049(13) 0.0072(14)
C26 0.042(2) 0.048(2) 0.033(2) 0.0026(19) 0.0000(17) 0.0121(19)
C27 0.046(2) 0.034(2) 0.047(2) 0.0008(19) 0.0048(19) 0.0126(18)
C28 0.052(2) 0.032(2) 0.054(3) 0.0099(19) 0.008(2) 0.0150(19)
C29 0.036(2) 0.034(2) 0.039(2) 0.0133(17) 0.0043(16) 0.0093(16)
C30 0.039(2) 0.045(2) 0.0231(17) 0.0105(16) 0.0073(15) 0.0211(17)
C31 0.041(2) 0.050(2) 0.034(2) 0.0088(18) -0.0004(16) 0.0188(19)
C32 0.058(3) 0.063(3) 0.041(2) 0.008(2) -0.010(2) 0.029(2)
C33 0.080(4) 0.097(4) 0.039(2) 0.022(3) 0.002(2) 0.058(3)
C34 0.088(4) 0.095(4) 0.060(3) 0.055(3) 0.035(3) 0.057(3)
C35 0.051(2) 0.069(3) 0.044(2) 0.033(2) 0.0222(19) 0.032(2)
C40 0.0185(15) 0.0309(18) 0.0292(17) 0.0133(14) 0.0081(13) 0.0065(13)
C41 0.0298(18) 0.036(2) 0.0290(18) 0.0130(16) 0.0065(14) 0.0082(15)
C42 0.036(2) 0.033(2) 0.0353(19) 0.0104(16) 0.0066(16) 0.0057(16)
C43 0.0359(19) 0.0302(19) 0.041(2) 0.0153(17) 0.0104(16) 0.0060(16)
C44 0.0315(18) 0.0329(19) 0.041(2) 0.0195(17) 0.0104(15) 0.0097(15)
C45 0.0251(16) 0.0320(18) 0.0284(17) 0.0129(15) 0.0054(13) 0.0076(14)
C46 0.049(2) 0.042(2) 0.052(2) 0.028(2) 0.0059(19) 0.0030(19)
C47 0.071(3) 0.051(3) 0.070(3) 0.042(3) 0.010(3) 0.007(2)
C48 0.067(3) 0.041(2) 0.069(3) 0.033(2) 0.007(3) -0.004(2)
C49 0.052(3) 0.031(2) 0.061(3) 0.018(2) 0.002(2) -0.0001(19)
C50 0.0347(19) 0.047(2) 0.0283(18) 0.0220(17) 0.0090(15) 0.0054(17)
C51 0.049(2) 0.059(3) 0.037(2) 0.025(2) 0.0019(18) 0.014(2)
C52 0.059(3) 0.072(3) 0.038(2) 0.024(2) -0.006(2) 0.020(2)
C53 0.071(3) 0.074(3) 0.028(2) 0.011(2) 0.001(2) 0.021(3)
C54 0.068(3) 0.077(3) 0.039(2) 0.016(2) 0.018(2) 0.036(3)
C55 0.039(2) 0.068(3) 0.031(2) 0.018(2) 0.0110(17) 0.019(2)
C1D 0.072(4) 0.091(4) 0.073(4) 0.035(3) 0.031(3) 0.029(3)
C2D 0.108(5) 0.065(4) 0.101(5) 0.031(4) 0.062(4) 0.018(4)
C3D 0.210(10) 0.113(6) 0.185(9) 0.110(7) 0.133(8) 0.103(7)
C4D 0.148(7) 0.186(9) 0.209(10) 0.154(8) 0.113(7) 0.122(7)
C5D 0.066(4) 0.117(5) 0.113(5) 0.080(5) 0.032(3) 0.030(4)
C6D 0.069(3) 0.073(3) 0.059(3) 0.027(3) 0.021(3) 0.027(3)
C7D 0.073(3) 0.076(4) 0.042(3) 0.021(3) 0.010(2) 0.036(3)
C8D 0.073(3) 0.069(3) 0.057(3) 0.030(3) 0.026(3) 0.035(3)
C9D 0.056(3) 0.063(3) 0.056(3) 0.020(3) 0.011(2) 0.023(2)

loop_
_atom_type_symbol
_atom_type_description
_atom_type_scat_dispersion_real
_atom_type_scat_dispersion_imag
_atom_type_scat_source
C C 0.0033 0.0016 'International Tables Vol C Tables 4.2.6.8 and 6.1.1.4'
H H 0.0000 0.0000 'International Tables Vol C Tables 4.2.6.8 and 6.1.1.4'
Li Li -0.0003 0.0001 'International Tables Vol C Tables 4.2.6.8 and 6.1.1.4'
N N 0.0061 0.0033 'International Tables Vol C Tables 4.2.6.8 and 6.1.1.4'
O O 0.0106 0.0060 'International Tables Vol C Tables 4.2.6.8 and 6.1.1.4'
Mg Mg 0.0486 0.0363 'International Tables Vol C Tables 4.2.6.8 and 6.1.1.4'

loop_
_geom_angle_atom_site_label_1
_geom_angle_atom_site_label_2
_geom_angle_atom_site_label_3
_geom_angle
_geom_angle_site_symmetry_1
_geom_angle_site_symmetry_3
O1 Mg1 O2 176.46(11) . .
O1 Mg1 O3 83.37(9) . 2_667
O2 Mg1 O3 93.27(9) . 2_667
O1 Mg1 O3 97.88(10) . .
O2 Mg1 O3 82.57(10) . .
O3 Mg1 O3 79.63(10) 2_667 .
O1 Mg1 N2 82.55(10) . .
O2 Mg1 N2 100.97(10) . .
O3 Mg1 N2 161.45(11) 2_667 .
O3 Mg1 N2 90.40(10) . .
O1 Mg1 N3 97.15(11) . .
O2 Mg1 N3 82.03(11) . .
O3 Mg1 N3 95.78(10) 2_667 .
O3 Mg1 N3 163.65(11) . .
N2 Mg1 N3 97.90(11) . .
O1 Mg1 Li1 41.75(13) . .
O2 Mg1 Li1 135.05(14) . .
O3 Mg1 Li1 42.08(13) 2_667 .
O3 Mg1 Li1 83.73(15) . .
N2 Mg1 Li1 121.75(14) . .
N3 Mg1 Li1 103.48(15) . .
O1 Mg1 Li1 139.08(15) . 2_667
O2 Mg1 Li1 41.06(14) . 2_667
O3 Mg1 Li1 83.23(13) 2_667 2_667
O3 Mg1 Li1 41.61(13) . 2_667
N2 Mg1 Li1 99.73(13) . 2_667
N3 Mg1 Li1 122.57(15) . 2_667
Li1 Mg1 Li1 112.04(13) . 2_667
O1 Mg1 Mg1 90.83(8) . 2_667
O2 Mg1 Mg1 87.29(8) . 2_667
O3 Mg1 Mg1 39.91(7) 2_667 2_667
O3 Mg1 Mg1 39.72(6) . 2_667
N2 Mg1 Mg1 128.35(10) . 2_667
N3 Mg1 Mg1 133.73(9) . 2_667
Li1 Mg1 Mg1 56.39(13) . 2_667
Li1 Mg1 Mg1 55.64(12) 2_667 2_667
O2 Li1 O1 111.3(3) 2_667 .
O2 Li1 O3 90.0(3) 2_667 2_667
O1 Li1 O3 90.2(2) . 2_667
O2 Li1 N5 137.1(3) 2_667 .
O1 Li1 N5 110.8(3) . .
O3 Li1 N5 81.8(2) 2_667 .
O2 Li1 C40 106.8(3) 2_667 .
O1 Li1 C40 102.4(2) . .
O3 Li1 C40 26.35(12) 2_667 .
N5 Li1 C40 55.70(17) . .
O2 Li1 Mg1 100.0(2) 2_667 .
O1 Li1 Mg1 43.93(13) . .
O3 Li1 Mg1 46.83(13) 2_667 .
N5 Li1 Mg1 104.2(2) . .
C40 Li1 Mg1 64.90(14) . .
O2 Li1 Mg1 43.61(14) 2_667 2_667
O1 Li1 Mg1 103.0(2) . 2_667
O3 Li1 Mg1 46.51(15) 2_667 2_667
N5 Li1 Mg1 117.5(2) . 2_667
C40 Li1 Mg1 66.83(15) . 2_667
Mg1 Li1 Mg1 67.96(13) . 2_667
N2 N1 C2 122.0(3) . .
N4 N3 C30 108.3(3) . .
N4 N3 Mg1 130.6(2) . .
C30 N3 Mg1 120.7(2) . .
N1 N2 C11 110.7(3) . .
N1 N2 Mg1 130.3(2) . .
C11 N2 Mg1 117.33(19) . .
N3 N4 C25 121.7(3) . .
N6 N5 C45 118.5(3) . .
N6 N5 Li1 129.4(3) . .
C45 N5 Li1 110.4(3) . .
N5 N6 C50 113.3(3) . .
C1 O1 Li1 131.8(3) . .
C1 O1 Mg1 133.2(2) . .
Li1 O1 Mg1 94.32(19) . .
C20 O2 Li1 129.5(3) . 2_667
C20 O2 Mg1 133.6(2) . .
Li1 O2 Mg1 95.3(2) 2_667 .
C40 O3 Li1 113.5(3) 2_667 2_667
C40 O3 Mg1 121.8(2) 2_667 2_667
Li1 O3 Mg1 91.10(19) 2_667 2_667
C40 O3 Mg1 128.5(2) 2_667 .
Li1 O3 Mg1 91.9(2) 2_667 .
Mg1 O3 Mg1 100.37(10) 2_667 .
O1 C1 C2 123.3(3) . .
O1 C1 C6 119.0(3) . .
C2 C1 C6 117.7(3) . .
N1 C2 C1 126.6(3) . .
N1 C2 C3 113.4(3) . .
C1 C2 C3 119.9(3) . .
C4 C3 C7 118.4(3) . .
C4 C3 C2 120.1(3) . .
C7 C3 C2 121.5(3) . .
C10 C4 C3 119.5(3) . .
C10 C4 C5 122.2(3) . .
C3 C4 C5 118.3(3) . .
C6 C5 C4 121.6(3) . .
C5 C6 C1 122.3(3) . .
C8 C7 C3 120.2(3) . .
C7 C8 C9 121.2(3) . .
C10 C9 C8 119.8(3) . .
C9 C10 C4 120.8(3) . .
C12 C11 C16 120.3(3) . .
C12 C11 N2 120.4(3) . .
C16 C11 N2 119.4(3) . .
C11 C12 C13 120.3(4) . .
C14 C13 C12 119.2(4) . .
C15 C14 C13 120.7(4) . .
C14 C15 C16 120.8(4) . .
C15 C16 C11 118.7(4) . .
O2 C20 C25 124.3(3) . .
O2 C20 C21 118.4(3) . .
C25 C20 C21 117.4(3) . .
C22 C21 C20 122.0(4) . .
C21 C22 C23 122.1(4) . .
C26 C23 C24 120.2(4) . .
C26 C23 C22 122.0(4) . .
C24 C23 C22 117.7(3) . .
C29 C24 C23 117.4(3) . .
C29 C24 C25 122.3(3) . .
C23 C24 C25 120.3(3) . .
N4 C25 C20 126.8(3) . .
N4 C25 C24 112.7(3) . .
C20 C25 C24 120.5(3) . .
C27 C26 C23 120.8(4) . .
C26 C27 C28 119.5(4) . .
C29 C28 C27 120.7(4) . .
C28 C29 C24 121.3(4) . .
C35 C30 C31 121.5(4) . .
C35 C30 N3 121.1(3) . .
C31 C30 N3 117.4(3) . .
C32 C31 C30 120.2(4) . .
C33 C32 C31 119.1(5) . .
C32 C33 C34 121.4(4) . .
C33 C34 C35 119.9(5) . .
C30 C35 C34 117.9(4) . .
O3 C40 C45 121.2(3) 2_667 .
O3 C40 C41 119.9(3) 2_667 .
C45 C40 C41 118.9(3) . .
O3 C40 Li1 40.13(18) 2_667 .
C45 C40 Li1 81.5(2) . .
C41 C40 Li1 158.7(3) . .
C42 C41 C40 120.8(3) . .
C41 C42 C43 121.7(3) . .
C49 C43 C44 119.4(4) . .
C49 C43 C42 120.8(4) . .
C44 C43 C42 119.8(3) . .
C46 C44 C43 117.2(3) . .
C46 C44 C45 125.5(3) . .
C43 C44 C45 117.3(3) . .
C40 C45 N5 112.4(3) . .
C40 C45 C44 121.4(3) . .
N5 C45 C44 125.8(3) . .
C47 C46 C44 120.9(4) . .
C46 C47 C48 121.5(4) . .
C49 C48 C47 119.6(4) . .
C48 C49 C43 121.5(4) . .
C51 C50 C55 119.8(4) . .
C51 C50 N6 118.5(4) . .
C55 C50 N6 121.5(4) . .
C52 C51 C50 119.9(5) . .
C53 C52 C51 120.5(4) . .
C54 C53 C52 119.8(4) . .
C53 C54 C55 120.0(5) . .
C54 C55 C50 120.0(4) . .
C2D C1D C6D 121.2(6) . .
C1D C2D C3D 119.3(6) . .
C4D C3D C2D 120.4(7) . .
C3D C4D C5D 119.9(7) . .
C4D C5D C6D 118.9(6) . .
C1D C6D C5D 120.2(6) . .
C9D C7D C8D 120.3(5) . .
C7D C8D C9D 119.7(5) . 2_766
C7D C9D C8D 120.1(5) . 2_766

loop_
_geom_bond_atom_site_label_1
_geom_bond_atom_site_label_2
_geom_bond_distance
_geom_bond_site_symmetry_2
Mg1 O1 2.014(2) .
Mg1 O2 2.023(2) .
Mg1 O3 2.111(2) 2_667
Mg1 O3 2.120(3) .
Mg1 N2 2.207(3) .
Mg1 N3 2.219(3) .
Mg1 Li1 2.895(6) .
Mg1 Li1 2.920(6) 2_667
Mg1 Mg1 3.250(2) 2_667
Li1 O2 1.927(7) 2_667
Li1 O1 1.933(6) .
Li1 O3 1.940(6) 2_667
Li1 N5 2.096(7) .
Li1 C40 2.760(7) .
Li1 Mg1 2.920(6) 2_667
N1 N2 1.277(4) .
N1 C2 1.378(4) .
N3 N4 1.280(4) .
N3 C30 1.457(5) .
N2 C11 1.435(4) .
N4 C25 1.382(4) .
N5 N6 1.266(4) .
N5 C45 1.414(4) .
N6 C50 1.417(5) .
O1 C1 1.305(4) .
O2 C20 1.299(4) .
O2 Li1 1.927(7) 2_667
O3 C40 1.336(4) 2_667
O3 Li1 1.940(6) 2_667
O3 Mg1 2.111(2) 2_667
C1 C2 1.418(4) .
C1 C6 1.428(5) .
C2 C3 1.444(4) .
C3 C4 1.412(5) .
C3 C7 1.419(5) .
C4 C10 1.410(5) .
C4 C5 1.424(5) .
C5 C6 1.352(5) .
C7 C8 1.372(5) .
C8 C9 1.390(5) .
C9 C10 1.368(5) .
C11 C12 1.385(5) .
C11 C16 1.390(5) .
C12 C13 1.385(5) .
C13 C14 1.378(6) .
C14 C15 1.371(7) .
C15 C16 1.389(5) .
C20 C25 1.409(5) .
C20 C21 1.430(5) .
C21 C22 1.357(6) .
C22 C23 1.422(6) .
C23 C26 1.410(5) .
C23 C24 1.407(5) .
C24 C29 1.411(5) .
C24 C25 1.446(5) .
C26 C27 1.369(6) .
C27 C28 1.390(6) .
C28 C29 1.376(5) .
C30 C35 1.368(6) .
C30 C31 1.388(5) .
C31 C32 1.372(6) .
C32 C33 1.365(8) .
C33 C34 1.379(8) .
C34 C35 1.408(6) .
C40 O3 1.336(4) 2_667
C40 C45 1.406(5) .
C40 C41 1.416(5) .
C41 C42 1.355(5) .
C42 C43 1.421(5) .
C43 C49 1.418(5) .
C43 C44 1.423(5) .
C44 C46 1.412(5) .
C44 C45 1.440(5) .
C46 C47 1.376(6) .
C47 C48 1.379(7) .
C48 C49 1.348(6) .
C50 C51 1.380(6) .
C50 C55 1.381(6) .
C51 C52 1.380(6) .
C52 C53 1.372(7) .
C53 C54 1.381(7) .
C54 C55 1.384(6) .
C1D C2D 1.338(9) .
C1D C6D 1.351(7) .
C2D C3D 1.356(11) .
C3D C4D 1.369(11) .
C4D C5D 1.359(9) .
C5D C6D 1.367(8) .
C7D C9D 1.358(7) .
C7D C8D 1.369(7) .
C8D C9D 1.376(7) 2_766
C9D C8D 1.376(7) 2_766
